data_4131883
loop_
_publ_author_name
'He, Lizhong'
'Yuan, Jinyun'
'Xia, Nan'
'Liao, Lingwen'
'Liu, Xu'
'Gan, Zibao'
'Wang, Chengming'
'Yang, Jinlong'
'Wu, Zhikun'

_publ_section_title
;
 Kernel Tuning and Nonuniform Influence on Optical and Electrochemical
 Gaps of Bimetal Nanoclusters.
;
_journal_issue 10
_journal_name_full 'Journal of the American Chemical Society'
_journal_page_first 3487
_journal_page_last 3490
_journal_paper_doi 10.1021/jacs.7b12083
_journal_volume 140
_journal_year 2018
_chemical_formula_sum 'C252 H246 Ag26 P6 Pt S18'
_chemical_formula_weight 7037.08
_space_group_crystal_system trigonal
_space_group_IT_number 167
_space_group_name_Hall '-R 3 2"c'
_space_group_name_H-M_alt 'R -3 c :H'
_atom_sites_solution_hydrogens geom
_audit_creation_method SHELXL-2016/6
_cell_angle_alpha 90
_cell_angle_beta 90
_cell_angle_gamma 120
_cell_formula_units_Z 6
_cell_length_a 31.446(6)
_cell_length_b 31.446(6)
_cell_length_c 49.095(9)
_cell_measurement_reflns_used 9428
_cell_measurement_temperature 296(2)
_cell_measurement_theta_max 28.31
_cell_measurement_theta_min 2.24
_cell_volume 42043(14)
_computing_structure_refinement 'SHELXL-2016/6 (Sheldrick, 2016)'
_diffrn_ambient_temperature 296(2)
_diffrn_measured_fraction_theta_full 0.996
_diffrn_measured_fraction_theta_max 0.996
_diffrn_measurement_device_type 'Bruker D8 VENTURE PHOTON 100'
_diffrn_radiation_type MoK\a
_diffrn_radiation_wavelength 0.71073
_diffrn_reflns_av_R_equivalents 0.0471
_diffrn_reflns_av_unetI/netI 0.0223
_diffrn_reflns_Laue_measured_fraction_full 0.996
_diffrn_reflns_Laue_measured_fraction_max 0.996
_diffrn_reflns_limit_h_max 37
_diffrn_reflns_limit_h_min -37
_diffrn_reflns_limit_k_max 37
_diffrn_reflns_limit_k_min -37
_diffrn_reflns_limit_l_max 58
_diffrn_reflns_limit_l_min -43
_diffrn_reflns_number 90633
_diffrn_reflns_point_group_measured_fraction_full 0.996
_diffrn_reflns_point_group_measured_fraction_max 0.996
_diffrn_reflns_theta_full 24.992
_diffrn_reflns_theta_max 24.992
_diffrn_reflns_theta_min 2.022
_exptl_absorpt_coefficient_mu 2.478
_exptl_crystal_density_diffrn 1.668
_exptl_crystal_description block
_exptl_crystal_F_000 20616
_refine_diff_density_max 1.588
_refine_diff_density_min -1.471
_refine_diff_density_rms 0.142
_refine_ls_extinction_method none
_refine_ls_goodness_of_fit_ref 1.107
_refine_ls_hydrogen_treatment constr
_refine_ls_matrix_type full
_refine_ls_number_parameters 459
_refine_ls_number_reflns 8207
_refine_ls_number_restraints 0
_refine_ls_restrained_S_all 1.107
_refine_ls_R_factor_all 0.0626
_refine_ls_R_factor_gt 0.0521
_refine_ls_shift/su_max 0.002
_refine_ls_shift/su_mean 0.000
_refine_ls_structure_factor_coef Fsqd
_refine_ls_weighting_details 'w=1/[\s^2^(Fo^2^)+(0.0406P)^2^+1032.3203P] where P=(Fo^2^+2Fc^2^)/3'
_refine_ls_weighting_scheme calc
_refine_ls_wR_factor_gt 0.1195
_refine_ls_wR_factor_ref 0.1262
_reflns_Friedel_coverage 0.000
_reflns_number_gt 7162
_reflns_number_total 8207
_reflns_threshold_expression 'I > 2\s(I)'
_cod_data_source_file ja7b12083_si_002.cif
_cod_data_source_block 20170510zkdh1_0m_sq
_cod_original_cell_volume 42044(18)
_cod_database_code 4131883
_shelx_shelxl_version_number 2016/6
_shelx_space_group_comment
;
The symmetry employed for this shelxl refinement is uniquely defined
by the following loop, which should always be used as a source of
symmetry information in preference to the above space-group names.
They are only intended as comments.
;

loop_
_space_group_symop_operation_xyz
'x, y, z'
'-y, x-y, z'
'-x+y, -x, z'
'y, x, -z+1/2'
'x-y, -y, -z+1/2'
'-x, -x+y, -z+1/2'
'x+2/3, y+1/3, z+1/3'
'-y+2/3, x-y+1/3, z+1/3'
'-x+y+2/3, -x+1/3, z+1/3'
'y+2/3, x+1/3, -z+5/6'
'x-y+2/3, -y+1/3, -z+5/6'
'-x+2/3, -x+y+1/3, -z+5/6'
'x+1/3, y+2/3, z+2/3'
'-y+1/3, x-y+2/3, z+2/3'
'-x+y+1/3, -x+2/3, z+2/3'
'y+1/3, x+2/3, -z+7/6'
'x-y+1/3, -y+2/3, -z+7/6'
'-x+1/3, -x+y+2/3, -z+7/6'
'-x, -y, -z'
'y, -x+y, -z'
'x-y, x, -z'
'-y, -x, z-1/2'
'-x+y, y, z-1/2'
'x, x-y, z-1/2'
'-x+2/3, -y+1/3, -z+1/3'
'y+2/3, -x+y+1/3, -z+1/3'
'x-y+2/3, x+1/3, -z+1/3'
'-y+2/3, -x+1/3, z-1/6'
'-x+y+2/3, y+1/3, z-1/6'
'x+2/3, x-y+1/3, z-1/6'
'-x+1/3, -y+2/3, -z+2/3'
'y+1/3, -x+y+2/3, -z+2/3'
'x-y+1/3, x+2/3, -z+2/3'
'-y+1/3, -x+2/3, z+1/6'
'-x+y+1/3, y+2/3, z+1/6'
'x+1/3, x-y+2/3, z+1/6'

loop_
_atom_site_label
_atom_site_type_symbol
_atom_site_fract_x
_atom_site_fract_y
_atom_site_fract_z
_atom_site_U_iso_or_equiv
_atom_site_adp_type
_atom_site_occupancy
_atom_site_site_symmetry_order
_atom_site_calc_flag
_atom_site_refinement_flags_posn
_atom_site_refinement_flags_adp
_atom_site_refinement_flags_occupancy
Pt1 Pt 0.333333 0.666667 0.666667 0.03561(15) Uani 1 6 d S T P
Ag1 Ag 0.46798(2) 0.70188(2) 0.78841(2) 0.05260(17) Uani 1 1 d . . .
Ag2 Ag 0.333333 0.666667 0.76310(2) 0.0465(2) Uani 1 3 d S T P
Ag3 Ag 0.42952(2) 0.78340(2) 0.73536(2) 0.05373(17) Uani 1 1 d . . .
Ag5 Ag 0.38430(2) 0.72405(2) 0.62224(2) 0.03985(14) Uani 1 1 d . . .
Ag4 Ag 0.41443(2) 0.75654(2) 0.67758(2) 0.03979(14) Uani 1 1 d . . .
C1_1 C 0.6031(5) 0.8558(7) 0.5577(3) 0.141(6) Uani 1 1 d . . .
H1A_1 H 0.605757 0.837422 0.542865 0.212 Uiso 1 1 calc R U .
H1B_1 H 0.624870 0.858196 0.572115 0.212 Uiso 1 1 calc R U .
H1C_1 H 0.611971 0.888202 0.551544 0.212 Uiso 1 1 calc R U .
S1_1 S 0.45114(7) 0.77402(6) 0.58926(4) 0.0455(4) Uani 1 1 d . . .
C2_1 C 0.5553(4) 0.8324(4) 0.5673(2) 0.084(3) Uani 1 1 d . . .
H2_1 H 0.531569 0.802691 0.559853 0.101 Uiso 1 1 calc R U .
C3_1 C 0.5430(3) 0.8567(3) 0.5902(2) 0.061(2) Uani 1 1 d . . .
C4_1 C 0.5761(3) 0.9037(3) 0.5996(2) 0.072(3) Uani 1 1 d . . .
H4_1 H 0.607012 0.920929 0.591615 0.086 Uiso 1 1 calc R U .
C5_1 C 0.5644(4) 0.9252(3) 0.6201(2) 0.076(3) Uani 1 1 d . . .
H5_1 H 0.587258 0.956686 0.625823 0.091 Uiso 1 1 calc R U .
C6_1 C 0.5188(4) 0.9005(3) 0.63241(18) 0.067(2) Uani 1 1 d . . .
H6_1 H 0.511134 0.914693 0.646783 0.080 Uiso 1 1 calc R U .
C7_1 C 0.4847(3) 0.8541(3) 0.62300(17) 0.057(2) Uani 1 1 d . . .
H7_1 H 0.453757 0.837568 0.630928 0.068 Uiso 1 1 calc R U .
C8_1 C 0.4960(3) 0.8325(3) 0.60228(16) 0.0475(17) Uani 1 1 d . . .
S1_2 S 0.48478(6) 0.82987(6) 0.69837(4) 0.0446(4) Uani 1 1 d . . .
C2_2 C 0.5525(3) 0.9348(3) 0.72185(19) 0.062(2) Uani 1 1 d . . .
H2A_2 H 0.560623 0.959197 0.736027 0.075 Uiso 1 1 calc R U .
H2B_2 H 0.547860 0.904923 0.730309 0.075 Uiso 1 1 calc R U .
C3_2 C 0.5052(3) 0.9248(3) 0.70757(19) 0.060(2) Uani 1 1 d . . .
C4_2 C 0.4948(4) 0.9626(3) 0.7045(2) 0.079(3) Uani 1 1 d . . .
H4_2 H 0.516733 0.993433 0.711569 0.095 Uiso 1 1 calc R U .
C5_2 C 0.4525(4) 0.9561(4) 0.6913(2) 0.080(3) Uani 1 1 d . . .
H5_2 H 0.446702 0.982181 0.689536 0.096 Uiso 1 1 calc R U .
C6_2 C 0.4196(3) 0.9105(3) 0.6808(2) 0.064(2) Uani 1 1 d . . .
H6_2 H 0.391582 0.905405 0.671529 0.076 Uiso 1 1 calc R U .
C7_2 C 0.4294(3) 0.8727(3) 0.68434(18) 0.058(2) Uani 1 1 d . . .
H7_2 H 0.406331 0.841470 0.678290 0.069 Uiso 1 1 calc R U .
C8_2 C 0.4720(3) 0.8788(3) 0.69653(16) 0.0468(17) Uani 1 1 d . . .
C1_2 C 0.5941(3) 0.9532(4) 0.7016(2) 0.079(3) Uani 1 1 d . . .
H1A_2 H 0.623811 0.960448 0.710913 0.118 Uiso 1 1 calc R U .
H1B_2 H 0.598154 0.982398 0.693001 0.118 Uiso 1 1 calc R U .
H1C_2 H 0.586656 0.928405 0.688100 0.118 Uiso 1 1 calc R U .
C1_3 C 0.5276(4) 0.9009(3) 0.8010(3) 0.091(4) Uani 1 1 d . . .
H1A_3 H 0.555719 0.912207 0.789410 0.137 Uiso 1 1 calc R U .
H1B_3 H 0.536800 0.899168 0.819481 0.137 Uiso 1 1 calc R U .
H1C_3 H 0.515208 0.923233 0.800049 0.137 Uiso 1 1 calc R U .
S1_3 S 0.41447(7) 0.74000(6) 0.77877(4) 0.0446(4) Uani 1 1 d . . .
C2_3 C 0.4875(3) 0.8497(3) 0.79178(18) 0.058(2) Uani 1 1 d . . .
H2A_3 H 0.477720 0.852455 0.773437 0.070 Uiso 1 1 calc R U .
H2B_3 H 0.501885 0.828633 0.790891 0.070 Uiso 1 1 calc R U .
C3_3 C 0.4423(3) 0.8247(3) 0.80906(16) 0.0514(18) Uani 1 1 d . . .
C4_3 C 0.4342(3) 0.8486(3) 0.83019(18) 0.062(2) Uani 1 1 d . . .
H4_3 H 0.457456 0.881292 0.833417 0.074 Uiso 1 1 calc R U .
C5_3 C 0.3936(3) 0.8265(4) 0.8468(2) 0.068(2) Uani 1 1 d . . .
H5_3 H 0.389448 0.844026 0.860768 0.082 Uiso 1 1 calc R U .
C6_3 C 0.3584(3) 0.7770(3) 0.84217(19) 0.065(2) Uani 1 1 d . . .
H6_3 H 0.330374 0.761254 0.852909 0.078 Uiso 1 1 calc R U .
C7_3 C 0.3662(3) 0.7525(3) 0.82186(16) 0.0540(19) Uani 1 1 d . . .
H7_3 H 0.343447 0.719504 0.819129 0.065 Uiso 1 1 calc R U .
C8_3 C 0.4070(3) 0.7752(3) 0.80494(16) 0.0483(17) Uani 1 1 d . . .
C1_4 C 0.6341(4) 0.7464(4) 0.8009(2) 0.078(3) Uani 1 1 d . . .
H1_4 H 0.644611 0.774474 0.790312 0.094 Uiso 1 1 calc R U .
P1_4 P 0.54721(7) 0.74947(8) 0.80955(4) 0.0516(5) Uani 1 1 d . . .
C2_4 C 0.6644(4) 0.7261(5) 0.8042(3) 0.101(4) Uani 1 1 d . . .
H2_4 H 0.695053 0.740642 0.795849 0.121 Uiso 1 1 calc R U .
C3_4 C 0.6488(4) 0.6846(5) 0.8198(3) 0.090(4) Uani 1 1 d . . .
H3_4 H 0.668820 0.670839 0.821806 0.108 Uiso 1 1 calc R U .
C4_4 C 0.6034(4) 0.6630(4) 0.8326(3) 0.091(3) Uani 1 1 d . . .
H4_4 H 0.593108 0.635059 0.843293 0.109 Uiso 1 1 calc R U .
C5_4 C 0.5733(4) 0.6837(4) 0.8294(2) 0.075(3) Uani 1 1 d . . .
H5_4 H 0.542924 0.669767 0.837952 0.090 Uiso 1 1 calc R U .
C6_4 C 0.5892(3) 0.7252(3) 0.81316(18) 0.058(2) Uani 1 1 d . . .
C7_4 C 0.5464(3) 0.7734(3) 0.84323(18) 0.060(2) Uani 1 1 d . . .
C8_4 C 0.5829(4) 0.7852(4) 0.86253(18) 0.069(2) Uani 1 1 d . . .
H8_4 H 0.608509 0.779308 0.859027 0.083 Uiso 1 1 calc R U .
C9_4 C 0.5808(4) 0.8059(5) 0.8870(2) 0.093(4) Uani 1 1 d . . .
H9_4 H 0.605910 0.814869 0.899648 0.112 Uiso 1 1 calc R U .
C10_4 C 0.5422(5) 0.8134(5) 0.8930(2) 0.096(4) Uani 1 1 d . . .
H10_4 H 0.541053 0.826809 0.909705 0.115 Uiso 1 1 calc R U .
C11_4 C 0.5052(4) 0.8009(4) 0.8740(2) 0.084(3) Uani 1 1 d . . .
H11_4 H 0.479162 0.806026 0.877867 0.101 Uiso 1 1 calc R U .
C12_4 C 0.5072(4) 0.7808(4) 0.84921(19) 0.068(2) Uani 1 1 d . . .
H12_4 H 0.482273 0.772259 0.836510 0.081 Uiso 1 1 calc R U .
C13_4 C 0.5817(3) 0.8048(3) 0.78911(18) 0.0550(19) Uani 1 1 d . . .
C14_4 C 0.6156(3) 0.8495(3) 0.79993(19) 0.064(2) Uani 1 1 d . . .
H14_4 H 0.622177 0.852103 0.818512 0.077 Uiso 1 1 calc R U .
C15_4 C 0.6399(4) 0.8906(4) 0.7836(2) 0.073(3) Uani 1 1 d . . .
H15_4 H 0.662295 0.920709 0.791174 0.087 Uiso 1 1 calc R U .
C16_4 C 0.6308(4) 0.8866(4) 0.7556(2) 0.078(3) Uani 1 1 d . . .
H16_4 H 0.647758 0.914107 0.744552 0.094 Uiso 1 1 calc R U .
C17_4 C 0.5972(4) 0.8428(4) 0.7443(2) 0.080(3) Uani 1 1 d . . .
H17_4 H 0.590825 0.840210 0.725662 0.096 Uiso 1 1 calc R U .
C18_4 C 0.5721(3) 0.8015(4) 0.76165(18) 0.066(2) Uani 1 1 d . . .
H18_4 H 0.548785 0.771542 0.754306 0.079 Uiso 1 1 calc R U .

loop_
_atom_site_aniso_label
_atom_site_aniso_U_11
_atom_site_aniso_U_22
_atom_site_aniso_U_33
_atom_site_aniso_U_23
_atom_site_aniso_U_13
_atom_site_aniso_U_12
Pt1 0.0299(2) 0.0299(2) 0.0471(4) 0.000 0.000 0.01493(10)
Ag1 0.0425(3) 0.0590(4) 0.0598(4) -0.0130(3) -0.0133(3) 0.0280(3)
Ag2 0.0414(3) 0.0414(3) 0.0566(6) 0.000 0.000 0.02068(16)
Ag3 0.0519(3) 0.0469(3) 0.0547(3) -0.0018(3) 0.0010(3) 0.0189(3)
Ag5 0.0354(3) 0.0339(3) 0.0492(3) 0.0022(2) 0.0004(2) 0.0166(2)
Ag4 0.0333(3) 0.0320(3) 0.0514(3) -0.0018(2) -0.0009(2) 0.0143(2)
C1_1 0.098(10) 0.201(18) 0.135(13) 0.031(12) 0.033(9) 0.082(12)
S1_1 0.0403(9) 0.0361(9) 0.0560(10) 0.0022(8) -0.0023(8) 0.0160(7)
C2_1 0.052(5) 0.086(7) 0.110(8) -0.016(6) 0.011(5) 0.031(5)
C3_1 0.044(4) 0.050(5) 0.082(6) 0.017(4) 0.000(4) 0.017(4)
C4_1 0.045(5) 0.060(5) 0.089(7) 0.005(5) 0.002(5) 0.011(4)
C5_1 0.081(7) 0.048(5) 0.072(6) -0.002(4) -0.012(5) 0.013(5)
C6_1 0.083(6) 0.039(4) 0.058(5) 0.010(4) 0.004(5) 0.016(4)
C7_1 0.059(5) 0.037(4) 0.064(5) 0.003(4) -0.006(4) 0.016(4)
C8_1 0.044(4) 0.033(3) 0.057(4) 0.005(3) -0.002(3) 0.013(3)
S1_2 0.0343(8) 0.0344(8) 0.0584(10) -0.0054(7) -0.0010(7) 0.0121(7)
C2_2 0.061(5) 0.046(4) 0.074(6) -0.007(4) -0.006(4) 0.022(4)
C3_2 0.056(5) 0.046(4) 0.074(6) -0.005(4) 0.006(4) 0.023(4)
C4_2 0.078(7) 0.041(5) 0.112(8) -0.015(5) 0.002(6) 0.026(5)
C5_2 0.071(6) 0.060(6) 0.118(9) 0.006(6) 0.004(6) 0.038(5)
C6_2 0.053(5) 0.055(5) 0.082(6) 0.000(4) 0.006(4) 0.026(4)
C7_2 0.043(4) 0.040(4) 0.083(6) -0.004(4) 0.013(4) 0.015(3)
C8_2 0.038(4) 0.042(4) 0.057(4) -0.005(3) 0.008(3) 0.017(3)
C1_2 0.058(6) 0.068(6) 0.100(8) -0.003(5) -0.007(5) 0.024(5)
C1_3 0.068(6) 0.048(5) 0.135(10) -0.018(6) 0.023(6) 0.013(5)
S1_3 0.0432(9) 0.0394(9) 0.0524(10) -0.0054(8) -0.0034(8) 0.0216(8)
C2_3 0.059(5) 0.041(4) 0.068(5) -0.011(4) 0.001(4) 0.020(4)
C3_3 0.053(4) 0.044(4) 0.058(4) -0.012(3) -0.001(4) 0.025(4)
C4_3 0.060(5) 0.049(5) 0.072(5) -0.018(4) -0.002(4) 0.024(4)
C5_3 0.065(6) 0.069(6) 0.073(6) -0.018(5) 0.004(5) 0.034(5)
C6_3 0.051(5) 0.068(6) 0.072(6) -0.006(4) 0.012(4) 0.026(4)
C7_3 0.052(4) 0.049(4) 0.056(4) -0.012(4) -0.003(4) 0.021(4)
C8_3 0.048(4) 0.045(4) 0.060(4) 0.004(3) 0.008(3) 0.030(3)
C1_4 0.067(6) 0.100(8) 0.086(7) 0.001(6) -0.005(5) 0.055(6)
P1_4 0.0412(10) 0.0553(12) 0.0614(12) -0.0105(9) -0.0109(9) 0.0264(9)
C2_4 0.080(8) 0.138(11) 0.121(10) 0.007(9) 0.007(7) 0.081(8)
C3_4 0.088(8) 0.107(9) 0.111(9) -0.024(7) -0.031(7) 0.076(7)
C4_4 0.086(8) 0.073(7) 0.130(10) -0.006(7) -0.025(7) 0.053(6)
C5_4 0.063(6) 0.066(6) 0.098(7) -0.005(5) -0.019(5) 0.034(5)
C6_4 0.037(4) 0.066(5) 0.073(5) -0.014(4) -0.021(4) 0.028(4)
C7_4 0.057(5) 0.058(5) 0.063(5) -0.016(4) -0.014(4) 0.028(4)
C8_4 0.065(6) 0.094(7) 0.054(5) -0.013(5) -0.015(4) 0.043(5)
C9_4 0.086(8) 0.142(11) 0.064(6) -0.027(7) -0.021(6) 0.065(8)
C10_4 0.100(9) 0.122(10) 0.076(7) -0.025(7) 0.002(6) 0.064(8)
C11_4 0.081(7) 0.111(9) 0.083(7) -0.029(6) -0.019(6) 0.066(7)
C12_4 0.067(6) 0.082(6) 0.065(5) -0.019(5) -0.014(4) 0.045(5)
C13_4 0.046(4) 0.055(5) 0.070(5) -0.007(4) -0.009(4) 0.030(4)
C14_4 0.056(5) 0.067(6) 0.065(5) 0.000(4) -0.007(4) 0.028(4)
C15_4 0.068(6) 0.063(6) 0.083(7) -0.009(5) -0.022(5) 0.029(5)
C16_4 0.064(6) 0.078(7) 0.085(7) 0.013(6) -0.001(5) 0.030(5)
C17_4 0.074(7) 0.093(8) 0.072(6) -0.001(6) 0.002(5) 0.041(6)
C18_4 0.062(5) 0.067(6) 0.062(5) -0.016(4) -0.011(4) 0.027(5)

loop_
_atom_type_symbol
_atom_type_description
_atom_type_scat_dispersion_real
_atom_type_scat_dispersion_imag
_atom_type_scat_source
C C 0.0033 0.0016 'International Tables Vol C Tables 4.2.6.8 and 6.1.1.4'
Ag Ag -0.8971 1.1015 'International Tables Vol C Tables 4.2.6.8 and 6.1.1.4'
P P 0.1023 0.0942 'International Tables Vol C Tables 4.2.6.8 and 6.1.1.4'
Pt Pt -1.7033 8.3905 'International Tables Vol C Tables 4.2.6.8 and 6.1.1.4'
S S 0.1246 0.1234 'International Tables Vol C Tables 4.2.6.8 and 6.1.1.4'
H H 0.0000 0.0000 'International Tables Vol C Tables 4.2.6.8 and 6.1.1.4'

loop_
_geom_angle_atom_site_label_1
_geom_angle_atom_site_label_2
_geom_angle_atom_site_label_3
_geom_angle
_geom_angle_site_symmetry_1
_geom_angle_site_symmetry_3
Ag4 Pt1 Ag4 179.997(19) 3_565 27_556
Ag4 Pt1 Ag4 63.696(8) 3_565 25_566
Ag4 Pt1 Ag4 116.304(8) 27_556 25_566
Ag4 Pt1 Ag4 63.698(7) 3_565 26_456
Ag4 Pt1 Ag4 116.304(8) 27_556 26_456
Ag4 Pt1 Ag4 116.304(7) 25_566 26_456
Ag4 Pt1 Ag4 116.303(7) 3_565 .
Ag4 Pt1 Ag4 63.697(7) 27_556 .
Ag4 Pt1 Ag4 180.0 25_566 .
Ag4 Pt1 Ag4 63.697(7) 26_456 .
Ag4 Pt1 Ag4 116.302(8) 3_565 2_665
Ag4 Pt1 Ag4 63.695(7) 27_556 2_665
Ag4 Pt1 Ag4 63.699(7) 25_566 2_665
Ag4 Pt1 Ag4 180.0 26_456 2_665
Ag4 Pt1 Ag4 116.301(7) . 2_665
Ag4 Pt1 Ag5 116.672(15) 3_565 2_665
Ag4 Pt1 Ag5 63.330(15) 27_556 2_665
Ag4 Pt1 Ag5 62.414(15) 25_566 2_665
Ag4 Pt1 Ag5 116.902(19) 26_456 2_665
Ag4 Pt1 Ag5 117.588(15) . 2_665
Ag4 Pt1 Ag5 63.100(18) 2_665 2_665
Ag4 Pt1 Ag5 63.101(18) 3_565 3_565
Ag4 Pt1 Ag5 116.902(19) 27_556 3_565
Ag4 Pt1 Ag5 63.330(15) 25_566 3_565
Ag4 Pt1 Ag5 62.414(15) 26_456 3_565
Ag4 Pt1 Ag5 116.672(15) . 3_565
Ag4 Pt1 Ag5 117.589(15) 2_665 3_565
Ag5 Pt1 Ag5 64.66(2) 2_665 3_565
Ag4 Pt1 Ag5 63.331(15) 3_565 26_456
Ag4 Pt1 Ag5 116.668(15) 27_556 26_456
Ag4 Pt1 Ag5 117.587(15) 25_566 26_456
Ag4 Pt1 Ag5 63.102(19) 26_456 26_456
Ag4 Pt1 Ag5 62.412(15) . 26_456
Ag4 Pt1 Ag5 116.896(17) 2_665 26_456
Ag5 Pt1 Ag5 180.0 2_665 26_456
Ag5 Pt1 Ag5 115.35(2) 3_565 26_456
Ag4 Pt1 Ag5 62.414(15) 3_565 25_566
Ag4 Pt1 Ag5 117.583(15) 27_556 25_566
Ag4 Pt1 Ag5 63.100(19) 25_566 25_566
Ag4 Pt1 Ag5 116.673(15) 26_456 25_566
Ag4 Pt1 Ag5 116.899(18) . 25_566
Ag4 Pt1 Ag5 63.327(15) 2_665 25_566
Ag5 Pt1 Ag5 115.34(2) 2_665 25_566
Ag5 Pt1 Ag5 115.35(2) 3_565 25_566
Ag5 Pt1 Ag5 64.65(2) 26_456 25_566
Ag4 Pt1 Ag5 116.899(17) 3_565 27_556
Ag4 Pt1 Ag5 63.098(18) 27_556 27_556
Ag4 Pt1 Ag5 116.669(15) 25_566 27_556
Ag4 Pt1 Ag5 117.587(15) 26_456 27_556
Ag4 Pt1 Ag5 63.330(15) . 27_556
Ag4 Pt1 Ag5 62.410(15) 2_665 27_556
Ag5 Pt1 Ag5 115.34(2) 2_665 27_556
Ag5 Pt1 Ag5 180.00(2) 3_565 27_556
Ag5 Pt1 Ag5 64.65(2) 26_456 27_556
Ag5 Pt1 Ag5 64.65(2) 25_566 27_556
Ag4 Pt1 Ag5 117.588(15) 3_565 .
Ag4 Pt1 Ag5 62.416(15) 27_556 .
Ag4 Pt1 Ag5 116.901(19) 25_566 .
Ag4 Pt1 Ag5 63.329(15) 26_456 .
Ag4 Pt1 Ag5 63.101(19) . .
Ag4 Pt1 Ag5 116.672(15) 2_665 .
Ag5 Pt1 Ag5 64.66(2) 2_665 .
Ag5 Pt1 Ag5 64.65(2) 3_565 .
Ag5 Pt1 Ag5 115.35(2) 26_456 .
Ag5 Pt1 Ag5 180.00(2) 25_566 .
Ag5 Pt1 Ag5 115.35(2) 27_556 .
P1_4 Ag1 S1_1 132.91(7) . 26_456
P1_4 Ag1 S1_3 120.56(7) . .
S1_1 Ag1 S1_3 89.46(6) 26_456 .
S1_3 Ag2 S1_3 111.36(4) 2_665 .
S1_3 Ag2 S1_3 111.36(5) 2_665 3_565
S1_3 Ag2 S1_3 111.36(4) . 3_565
S1_3 Ag2 Ag5 140.49(5) 2_665 26_456
S1_3 Ag2 Ag5 84.39(5) . 26_456
S1_3 Ag2 Ag5 94.35(5) 3_565 26_456
S1_3 Ag2 Ag5 94.34(5) 2_665 25_566
S1_3 Ag2 Ag5 140.49(5) . 25_566
S1_3 Ag2 Ag5 84.40(5) 3_565 25_566
Ag5 Ag2 Ag5 57.68(3) 26_456 25_566
S1_3 Ag2 Ag5 84.39(5) 2_665 27_556
S1_3 Ag2 Ag5 94.34(5) . 27_556
S1_3 Ag2 Ag5 140.49(5) 3_565 27_556
Ag5 Ag2 Ag5 57.68(3) 26_456 27_556
Ag5 Ag2 Ag5 57.68(3) 25_566 27_556
S1_2 Ag3 S1_3 150.07(7) . .
S1_2 Ag3 S1_1 121.33(6) . 27_556
S1_3 Ag3 S1_1 87.36(6) . 27_556
S1_2 Ag3 Ag4 54.14(5) . .
S1_3 Ag3 Ag4 136.42(5) . .
S1_1 Ag3 Ag4 97.81(5) 27_556 .
S1_2 Ag3 Ag5 108.03(5) . 27_556
S1_3 Ag3 Ag5 96.73(5) . 27_556
S1_1 Ag3 Ag5 50.32(4) 27_556 27_556
Ag4 Ag3 Ag5 57.740(18) . 27_556
S1_2 Ag3 Ag5 98.09(5) . 26_456
S1_3 Ag3 Ag5 81.96(5) . 26_456
S1_1 Ag3 Ag5 102.80(4) 27_556 26_456
Ag4 Ag3 Ag5 54.633(17) . 26_456
Ag5 Ag3 Ag5 55.64(2) 27_556 26_456
S1_1 Ag5 Pt1 162.26(5) . .
S1_1 Ag5 Ag4 131.75(5) . 27_556
Pt1 Ag5 Ag4 58.421(16) . 27_556
S1_1 Ag5 Ag4 111.33(5) . .
Pt1 Ag5 Ag4 58.084(19) . .
Ag4 Ag5 Ag4 60.621(16) 27_556 .
S1_1 Ag5 Ag4 104.83(5) . 26_456
Pt1 Ag5 Ag4 57.971(16) . 26_456
Ag4 Ag5 Ag4 108.42(3) 27_556 26_456
Ag4 Ag5 Ag4 60.189(16) . 26_456
S1_1 Ag5 Ag5 119.31(5) . 3_565
Pt1 Ag5 Ag5 57.670(11) . 3_565
Ag4 Ag5 Ag5 107.740(18) 27_556 3_565
Ag4 Ag5 Ag5 106.803(16) . 3_565
Ag4 Ag5 Ag5 58.40(2) 26_456 3_565
S1_1 Ag5 Ag5 138.44(5) . 2_665
Pt1 Ag5 Ag5 57.669(11) . 2_665
Ag4 Ag5 Ag5 59.65(2) 27_556 2_665
Ag4 Ag5 Ag5 107.560(16) . 2_665
Ag4 Ag5 Ag5 106.747(17) 26_456 2_665
Ag5 Ag5 Ag5 60.0 3_565 2_665
S1_1 Ag5 Ag3 58.06(4) . 26_456
Pt1 Ag5 Ag3 109.80(2) . 26_456
Ag4 Ag5 Ag3 167.05(3) 27_556 26_456
Ag4 Ag5 Ag3 109.53(2) . 26_456
Ag4 Ag5 Ag3 58.68(2) 26_456 26_456
Ag5 Ag5 Ag3 65.62(2) 3_565 26_456
Ag5 Ag5 Ag3 120.49(2) 2_665 26_456
S1_1 Ag5 Ag2 81.86(5) . 25_566
Pt1 Ag5 Ag2 108.02(2) . 25_566
Ag4 Ag5 Ag2 114.38(2) 27_556 25_566
Ag4 Ag5 Ag2 166.08(2) . 25_566
Ag4 Ag5 Ag2 113.30(2) 26_456 25_566
Ag5 Ag5 Ag2 61.166(13) 3_565 25_566
Ag5 Ag5 Ag2 61.159(13) 2_665 25_566
Ag3 Ag5 Ag2 73.047(18) 26_456 25_566
S1_1 Ag5 Ag3 92.79(5) . 27_556
Pt1 Ag5 Ag3 104.33(2) . 27_556
Ag4 Ag5 Ag3 56.58(2) 27_556 27_556
Ag4 Ag5 Ag3 112.04(2) . 27_556
Ag4 Ag5 Ag3 162.30(2) 26_456 27_556
Ag5 Ag5 Ag3 114.23(2) 3_565 27_556
Ag5 Ag5 Ag3 58.74(2) 2_665 27_556
Ag3 Ag5 Ag3 135.84(3) 26_456 27_556
Ag2 Ag5 Ag3 70.290(16) 25_566 27_556
S1_2 Ag4 Pt1 166.62(5) . .
S1_2 Ag4 Ag5 108.55(5) . 26_456
Pt1 Ag4 Ag5 59.162(15) . 26_456
S1_2 Ag4 Ag5 134.25(5) . .
Pt1 Ag4 Ag5 58.815(14) . .
Ag5 Ag4 Ag5 109.09(3) 26_456 .
S1_2 Ag4 Ag5 112.08(5) . 27_556
Pt1 Ag4 Ag5 58.699(16) . 27_556
Ag5 Ag4 Ag5 61.95(2) 26_456 27_556
Ag5 Ag4 Ag5 108.05(3) . 27_556
S1_2 Ag4 Ag4 122.41(5) . 26_456
Pt1 Ag4 Ag4 58.151(4) . 26_456
Ag5 Ag4 Ag4 60.171(19) 26_456 26_456
Ag5 Ag4 Ag4 60.06(2) . 26_456
Ag5 Ag4 Ag4 109.005(16) 27_556 26_456
S1_2 Ag4 Ag4 127.85(5) . 27_556
Pt1 Ag4 Ag4 58.151(4) . 27_556
Ag5 Ag4 Ag4 109.261(16) 26_456 27_556
Ag5 Ag4 Ag4 59.21(2) . 27_556
Ag5 Ag4 Ag4 59.742(19) 27_556 27_556
Ag4 Ag4 Ag4 107.20(2) 26_456 27_556
S1_2 Ag4 Ag3 52.63(5) . .
Pt1 Ag4 Ag3 114.70(2) . .
Ag5 Ag4 Ag3 68.78(2) 26_456 .
Ag5 Ag4 Ag3 171.54(2) . .
Ag5 Ag4 Ag3 63.58(2) 27_556 .
Ag4 Ag4 Ag3 122.52(3) 26_456 .
Ag4 Ag4 Ag3 113.22(3) 27_556 .
C8_1 S1_1 Ag5 113.6(3) . .
C8_1 S1_1 Ag1 99.0(2) . 27_556
Ag5 S1_1 Ag1 120.88(8) . 27_556
C8_1 S1_1 Ag3 125.4(3) . 26_456
Ag5 S1_1 Ag3 71.62(5) . 26_456
Ag1 S1_1 Ag3 125.75(8) 27_556 26_456
C1_1 C2_1 C3_1 117.8(12) . .
C4_1 C3_1 C8_1 117.1(9) . .
C4_1 C3_1 C2_1 122.6(8) . .
C8_1 C3_1 C2_1 120.3(8) . .
C5_1 C4_1 C3_1 121.9(9) . .
C4_1 C5_1 C6_1 120.4(9) . .
C5_1 C6_1 C7_1 119.0(9) . .
C8_1 C7_1 C6_1 121.0(9) . .
C7_1 C8_1 C3_1 120.5(7) . .
C7_1 C8_1 S1_1 120.8(6) . .
C3_1 C8_1 S1_1 118.6(6) . .
C8_2 S1_2 Ag3 98.9(2) . .
C8_2 S1_2 Ag4 107.5(3) . .
Ag3 S1_2 Ag4 73.23(5) . .
C1_2 C2_2 C3_2 110.2(8) . .
C4_2 C3_2 C8_2 117.9(9) . .
C4_2 C3_2 C2_2 119.6(8) . .
C8_2 C3_2 C2_2 122.5(7) . .
C3_2 C4_2 C5_2 122.4(9) . .
C6_2 C5_2 C4_2 119.4(9) . .
C7_2 C6_2 C5_2 118.1(9) . .
C6_2 C7_2 C8_2 123.3(8) . .
C7_2 C8_2 C3_2 118.7(7) . .
C7_2 C8_2 S1_2 121.4(6) . .
C3_2 C8_2 S1_2 119.9(6) . .
C8_3 S1_3 Ag3 109.3(3) . .
C8_3 S1_3 Ag1 118.7(3) . .
Ag3 S1_3 Ag1 115.77(8) . .
C8_3 S1_3 Ag2 113.2(3) . .
Ag3 S1_3 Ag2 93.93(7) . .
Ag1 S1_3 Ag2 103.13(6) . .
C3_3 C2_3 C1_3 116.6(7) . .
C4_3 C3_3 C8_3 117.0(8) . .
C4_3 C3_3 C2_3 121.8(7) . .
C8_3 C3_3 C2_3 121.2(7) . .
C5_3 C4_3 C3_3 123.3(8) . .
C4_3 C5_3 C6_3 118.8(8) . .
C7_3 C6_3 C5_3 118.8(8) . .
C6_3 C7_3 C8_3 122.1(8) . .
C7_3 C8_3 C3_3 119.9(7) . .
C7_3 C8_3 S1_3 119.1(6) . .
C3_3 C8_3 S1_3 121.0(6) . .
C6_4 C1_4 C2_4 120.1(11) . .
C7_4 P1_4 C13_4 103.2(4) . .
C7_4 P1_4 C6_4 104.3(4) . .
C13_4 P1_4 C6_4 104.0(4) . .
C7_4 P1_4 Ag1 115.1(3) . .
C13_4 P1_4 Ag1 107.0(3) . .
C6_4 P1_4 Ag1 121.3(3) . .
C3_4 C2_4 C1_4 119.8(11) . .
C2_4 C3_4 C4_4 120.6(10) . .
C3_4 C4_4 C5_4 119.3(11) . .
C6_4 C5_4 C4_4 119.6(10) . .
C1_4 C6_4 C5_4 120.6(8) . .
C1_4 C6_4 P1_4 122.6(8) . .
C5_4 C6_4 P1_4 116.8(7) . .
C8_4 C7_4 C12_4 119.5(8) . .
C8_4 C7_4 P1_4 123.3(7) . .
C12_4 C7_4 P1_4 117.2(6) . .
C9_4 C8_4 C7_4 119.5(9) . .
C10_4 C9_4 C8_4 121.2(10) . .
C9_4 C10_4 C11_4 119.5(10) . .
C10_4 C11_4 C12_4 119.8(10) . .
C11_4 C12_4 C7_4 120.4(9) . .
C18_4 C13_4 C14_4 119.0(9) . .
C18_4 C13_4 P1_4 117.6(7) . .
C14_4 C13_4 P1_4 123.3(7) . .
C13_4 C14_4 C15_4 120.9(9) . .
C14_4 C15_4 C16_4 119.7(9) . .
C17_4 C16_4 C15_4 120.8(10) . .
C16_4 C17_4 C18_4 118.3(10) . .
C13_4 C18_4 C17_4 121.3(9) . .

loop_
_geom_bond_atom_site_label_1
_geom_bond_atom_site_label_2
_geom_bond_distance
_geom_bond_site_symmetry_2
Pt1 Ag4 2.7514(7) 3_565
Pt1 Ag4 2.7515(7) 27_556
Pt1 Ag4 2.7515(7) 25_566
Pt1 Ag4 2.7515(7) 26_456
Pt1 Ag4 2.7516(7) .
Pt1 Ag4 2.7517(7) 2_665
Pt1 Ag5 2.7730(7) 2_665
Pt1 Ag5 2.7730(7) 3_565
Pt1 Ag5 2.7731(6) 26_456
Pt1 Ag5 2.7731(6) 25_566
Pt1 Ag5 2.7732(6) 27_556
Pt1 Ag5 2.7732(7) .
Ag1 P1_4 2.407(2) .
Ag1 S1_1 2.511(2) 26_456
Ag1 S1_3 2.5514(19) .
Ag2 S1_3 2.5564(19) 2_665
Ag2 S1_3 2.5564(19) .
Ag2 S1_3 2.5565(19) 3_565
Ag2 Ag5 3.0742(11) 26_456
Ag2 Ag5 3.0743(11) 25_566
Ag2 Ag5 3.0744(11) 27_556
Ag3 S1_2 2.432(2) .
Ag3 S1_3 2.446(2) .
Ag3 S1_1 2.747(2) 27_556
Ag3 Ag4 2.9300(9) .
Ag3 Ag5 3.0714(9) 27_556
Ag3 Ag5 3.2723(9) 26_456
Ag5 S1_1 2.491(2) .
Ag5 Ag4 2.8627(8) 27_556
Ag5 Ag4 2.8909(9) .
Ag5 Ag4 2.9002(8) 26_456
Ag5 Ag5 2.9659(10) 3_565
Ag5 Ag5 2.9660(10) 2_665
Ag4 S1_2 2.4802(18) .
Ag4 Ag4 2.9038(8) 26_456
Ag4 Ag4 2.9038(8) 27_556
C1_1 C2_1 1.384(16) .
S1_1 C8_1 1.784(7) .
C2_1 C3_1 1.514(14) .
C3_1 C4_1 1.395(13) .
C3_1 C8_1 1.413(11) .
C4_1 C5_1 1.360(14) .
C5_1 C6_1 1.383(14) .
C6_1 C7_1 1.387(11) .
C7_1 C8_1 1.366(11) .
S1_2 C8_2 1.778(8) .
C2_2 C1_2 1.506(13) .
C2_2 C3_2 1.528(12) .
C3_2 C4_2 1.391(13) .
C3_2 C8_2 1.402(11) .
C4_2 C5_2 1.399(15) .
C5_2 C6_2 1.383(14) .
C6_2 C7_2 1.382(12) .
C7_2 C8_2 1.388(11) .
C1_3 C2_3 1.535(12) .
S1_3 C8_3 1.786(8) .
C2_3 C3_3 1.498(11) .
C3_3 C4_3 1.377(11) .
C3_3 C8_3 1.404(11) .
C4_3 C5_3 1.375(13) .
C5_3 C6_3 1.407(13) .
C6_3 C7_3 1.353(11) .
C7_3 C8_3 1.389(11) .
C1_4 C6_4 1.366(13) .
C1_4 C2_4 1.395(14) .
P1_4 C7_4 1.823(9) .
P1_4 C13_4 1.824(9) .
P1_4 C6_4 1.834(8) .
C2_4 C3_4 1.378(17) .
C3_4 C4_4 1.386(17) .
C4_4 C5_4 1.401(13) .
C5_4 C6_4 1.390(13) .
C7_4 C8_4 1.389(12) .
C7_4 C12_4 1.394(12) .
C8_4 C9_4 1.382(13) .
C9_4 C10_4 1.380(16) .
C10_4 C11_4 1.386(15) .
C11_4 C12_4 1.387(13) .
C13_4 C18_4 1.374(12) .
C13_4 C14_4 1.376(12) .
C14_4 C15_4 1.382(13) .
C15_4 C16_4 1.396(14) .
C16_4 C17_4 1.366(15) .
C17_4 C18_4 1.419(14) .

loop_
_geom_hbond_atom_site_label_D
_geom_hbond_atom_site_label_H
_geom_hbond_atom_site_label_A
_geom_hbond_distance_DH
_geom_hbond_distance_HA
_geom_hbond_distance_DA
_geom_hbond_angle_DHA
_geom_hbond_site_symmetry_A
C7_3 H7_3 S1_3 0.93 3.02 3.668(8) 128.4 2_665
